data_7237138
loop_
_publ_author_name
'Tang, Yongxing'
'He, Chunlin'
'Imler, Gregory H.'
'Parrish, Damon A.'
'Shreeve, Jean'ne M.'

_publ_section_title
;
 Ring closure of polynitroazoles via an N,N&#x2032;-alkylene bridge:
 towards high thermally stable energetic compounds
;
_journal_issue 18
_journal_name_full 'Journal of Materials Chemistry A'
_journal_page_first 8382
_journal_paper_doi 10.1039/C8TA02704H
_journal_volume 6
_journal_year 2018
_chemical_formula_moiety 'C7 H6 N8 O4'
_chemical_formula_sum 'C7 H6 N8 O4'
_chemical_formula_weight 266.20
_space_group_crystal_system monoclinic
_space_group_IT_number 14
_space_group_name_Hall '-P 2yn'
_space_group_name_H-M_alt 'P 1 21/n 1'
_atom_sites_solution_hydrogens geom
_audit_creation_method SHELXL-2014/7
_audit_update_record
;
2018-01-19 deposited with the CCDC.
2018-04-16 downloaded from the CCDC.
;
_cell_angle_alpha 90
_cell_angle_beta 96.837(2)
_cell_angle_gamma 90
_cell_formula_units_Z 4
_cell_length_a 9.6012(4)
_cell_length_b 11.5875(5)
_cell_length_c 9.7940(4)
_cell_measurement_reflns_used 2816
_cell_measurement_temperature 293(2)
_cell_measurement_theta_max 23.926
_cell_measurement_theta_min 2.735
_cell_volume 1081.87(8)
_computing_cell_refinement 'Bruker APEX3 v2015.5-2 (Bruker, 2015)'
_computing_data_collection 'Bruker APEX3 v2015.5-2 (Bruker, 2015)'
_computing_data_reduction
;
Bruker SAINT v8.34A (Bruker, 2013), Bruker XPREP v2014/2 (Bruker, 2014)
;
_computing_molecular_graphics 'Bruker SHELXTL v2014/7 (Bruker, 2014)'
_computing_publication_material 'Bruker SHELXTL v2014/7 (Bruker, 2014)'
_computing_structure_refinement 'SHELXL-2014/7 (Sheldrick, 2014)'
_computing_structure_solution 'Bruker SHELXTL v2014/7 (Bruker, 2014)'
_diffrn_ambient_temperature 293(2)
_diffrn_measured_fraction_theta_full 0.997
_diffrn_measured_fraction_theta_max 0.959
_diffrn_measurement_device_type 'Bruker SMART APEX II CCD'
_diffrn_measurement_method '\w scans'
_diffrn_radiation_monochromator graphite
_diffrn_radiation_source 'fine focus sealed tube'
_diffrn_radiation_type MoK\a
_diffrn_radiation_wavelength 0.71073
_diffrn_reflns_av_R_equivalents 0.0309
_diffrn_reflns_av_unetI/netI 0.0305
_diffrn_reflns_Laue_measured_fraction_full 0.997
_diffrn_reflns_Laue_measured_fraction_max 0.959
_diffrn_reflns_limit_h_max 13
_diffrn_reflns_limit_h_min -12
_diffrn_reflns_limit_k_max 15
_diffrn_reflns_limit_k_min -14
_diffrn_reflns_limit_l_max 13
_diffrn_reflns_limit_l_min -13
_diffrn_reflns_number 12676
_diffrn_reflns_point_group_measured_fraction_full 0.997
_diffrn_reflns_point_group_measured_fraction_max 0.959
_diffrn_reflns_theta_full 25.242
_diffrn_reflns_theta_max 30.213
_diffrn_reflns_theta_min 2.767
_exptl_absorpt_coefficient_mu 0.137
_exptl_absorpt_correction_T_max 0.7460
_exptl_absorpt_correction_T_min 0.6894
_exptl_absorpt_correction_type multi-scan
_exptl_absorpt_process_details 'SADABS v2014/5 (Bruker, 2008)'
_exptl_crystal_colour 'clear colorless'
_exptl_crystal_density_diffrn 1.634
_exptl_crystal_description block
_exptl_crystal_F_000 544
_exptl_crystal_size_max 0.249
_exptl_crystal_size_mid 0.143
_exptl_crystal_size_min 0.041
_refine_diff_density_max 0.187
_refine_diff_density_min -0.218
_refine_diff_density_rms 0.044
_refine_ls_extinction_method none
_refine_ls_goodness_of_fit_ref 1.012
_refine_ls_hydrogen_treatment constr
_refine_ls_matrix_type full
_refine_ls_number_parameters 172
_refine_ls_number_reflns 3091
_refine_ls_number_restraints 0
_refine_ls_restrained_S_all 1.012
_refine_ls_R_factor_all 0.0722
_refine_ls_R_factor_gt 0.0426
_refine_ls_shift/su_max 0.000
_refine_ls_shift/su_mean 0.000
_refine_ls_structure_factor_coef Fsqd
_refine_ls_weighting_details 'w=1/[\s^2^(Fo^2^)+(0.0564P)^2^+0.1804P] where P=(Fo^2^+2Fc^2^)/3'
_refine_ls_weighting_scheme calc
_refine_ls_wR_factor_gt 0.1049
_refine_ls_wR_factor_ref 0.1211
_reflns_Friedel_coverage 0.000
_reflns_number_gt 2082
_reflns_number_total 3091
_reflns_threshold_expression 'I > 2\s(I)'
_cod_data_source_file c8ta02704h2.cif
_cod_data_source_block shrv597
_cod_original_sg_symbol_H-M 'P 21/n'
_cod_database_code 7237138
_shelx_shelxl_version_number 2014/7
_shelx_space_group_comment
;
The symmetry employed for this shelxl refinement is uniquely defined
by the following loop, which should always be used as a source of
symmetry information in preference to the above space-group names.
They are only intended as comments.
;
_shelx_estimated_absorpt_t_min 0.967
_shelx_estimated_absorpt_t_max 0.994

loop_
_space_group_symop_operation_xyz
'x, y, z'
'-x+1/2, y+1/2, -z+1/2'
'-x, -y, -z'
'x-1/2, -y-1/2, z-1/2'

loop_
_atom_site_label
_atom_site_type_symbol
_atom_site_fract_x
_atom_site_fract_y
_atom_site_fract_z
_atom_site_U_iso_or_equiv
_atom_site_adp_type
_atom_site_occupancy
_atom_site_site_symmetry_order
_atom_site_calc_flag
_atom_site_refinement_flags_posn
_atom_site_refinement_flags_adp
O1 O 0.76632(13) 0.63148(11) 0.45668(13) 0.0591(3) Uani 1 1 d . .
O2 O 0.70081(14) 0.69617(10) 0.25178(13) 0.0592(3) Uani 1 1 d . .
N3 N 0.70072(14) 0.62413(11) 0.34272(14) 0.0440(3) Uani 1 1 d . .
C4 C 0.61415(15) 0.52210(13) 0.31406(14) 0.0369(3) Uani 1 1 d . .
N5 N 0.53584(14) 0.51050(12) 0.19547(12) 0.0454(3) Uani 1 1 d . .
N6 N 0.47538(13) 0.40702(12) 0.21168(11) 0.0411(3) Uani 1 1 d . .
C7 C 0.3773(2) 0.35798(16) 0.09943(16) 0.0576(5) Uani 1 1 d . .
H7A H 0.4002 0.3879 0.0123 0.069 Uiso 1 1 calc R U
H7B H 0.2827 0.3826 0.1105 0.069 Uiso 1 1 calc R U
C8 C 0.38196(18) 0.22827(16) 0.09605(16) 0.0539(4) Uani 1 1 d . .
H8A H 0.3404 0.2026 0.0060 0.065 Uiso 1 1 calc R U
H8B H 0.4794 0.2042 0.1071 0.065 Uiso 1 1 calc R U
C9 C 0.30879(19) 0.16868(15) 0.20255(17) 0.0551(5) Uani 1 1 d . .
H9A H 0.2150 0.2002 0.2006 0.066 Uiso 1 1 calc R U
H9B H 0.2998 0.0873 0.1797 0.066 Uiso 1 1 calc R U
N10 N 0.38223(13) 0.18047(11) 0.34259(12) 0.0396(3) Uani 1 1 d . .
N11 N 0.35995(13) 0.10035(11) 0.43787(13) 0.0443(3) Uani 1 1 d . .
C12 C 0.44276(15) 0.13836(12) 0.54495(14) 0.0386(3) Uani 1 1 d . .
N13 N 0.45316(15) 0.07686(13) 0.67512(14) 0.0495(3) Uani 1 1 d . .
O14 O 0.37681(14) -0.00657(12) 0.68141(14) 0.0690(4) Uani 1 1 d . .
O15 O 0.53830(17) 0.11149(13) 0.76758(13) 0.0742(4) Uani 1 1 d . .
N16 N 0.51613(12) 0.23373(11) 0.53029(11) 0.0383(3) Uani 1 1 d . .
C17 C 0.47479(14) 0.25964(12) 0.39924(14) 0.0344(3) Uani 1 1 d . .
C18 C 0.52062(14) 0.36504(12) 0.33759(13) 0.0337(3) Uani 1 1 d . .
N19 N 0.61050(12) 0.43766(11) 0.40611(11) 0.0373(3) Uani 1 1 d . .

loop_
_atom_site_aniso_label
_atom_site_aniso_U_11
_atom_site_aniso_U_22
_atom_site_aniso_U_33
_atom_site_aniso_U_23
_atom_site_aniso_U_13
_atom_site_aniso_U_12
O1 0.0602(7) 0.0582(8) 0.0562(7) -0.0061(6) -0.0044(6) -0.0125(6)
O2 0.0791(9) 0.0408(7) 0.0595(7) 0.0072(6) 0.0157(6) -0.0065(6)
N3 0.0471(7) 0.0393(7) 0.0468(7) -0.0023(6) 0.0103(6) -0.0004(6)
C4 0.0364(7) 0.0388(8) 0.0355(7) 0.0022(6) 0.0047(6) 0.0000(6)
N5 0.0509(8) 0.0465(8) 0.0378(6) 0.0098(6) 0.0016(6) -0.0073(6)
N6 0.0427(7) 0.0472(7) 0.0317(6) 0.0090(5) -0.0028(5) -0.0067(6)
C7 0.0636(11) 0.0653(12) 0.0385(8) 0.0167(8) -0.0164(8) -0.0206(9)
C8 0.0527(9) 0.0699(12) 0.0355(8) -0.0074(8) -0.0092(7) -0.0035(8)
C9 0.0575(10) 0.0492(10) 0.0512(9) 0.0098(8) -0.0236(8) -0.0112(8)
N10 0.0372(6) 0.0387(7) 0.0401(6) 0.0061(5) -0.0065(5) -0.0014(5)
N11 0.0408(7) 0.0404(7) 0.0497(7) 0.0103(6) -0.0021(6) -0.0021(6)
C12 0.0376(7) 0.0393(8) 0.0388(7) 0.0089(6) 0.0045(6) 0.0020(6)
N13 0.0527(8) 0.0494(8) 0.0476(8) 0.0157(6) 0.0107(6) 0.0042(7)
O14 0.0670(8) 0.0662(9) 0.0769(9) 0.0272(7) 0.0218(7) -0.0095(7)
O15 0.0992(11) 0.0763(10) 0.0428(7) 0.0200(6) -0.0099(7) -0.0081(8)
N16 0.0390(6) 0.0437(7) 0.0313(6) 0.0067(5) 0.0009(5) -0.0011(5)
C17 0.0305(6) 0.0387(8) 0.0328(6) 0.0035(5) -0.0010(5) 0.0010(6)
C18 0.0324(7) 0.0387(8) 0.0293(6) 0.0034(5) 0.0004(5) 0.0025(6)
N19 0.0388(6) 0.0387(7) 0.0336(6) 0.0025(5) 0.0003(5) 0.0000(5)

loop_
_atom_type_symbol
_atom_type_description
_atom_type_scat_dispersion_real
_atom_type_scat_dispersion_imag
_atom_type_scat_source
C C 0.0033 0.0016 'International Tables Vol C Tables 4.2.6.8 and 6.1.1.4'
H H 0.0000 0.0000 'International Tables Vol C Tables 4.2.6.8 and 6.1.1.4'
N N 0.0061 0.0033 'International Tables Vol C Tables 4.2.6.8 and 6.1.1.4'
O O 0.0106 0.0060 'International Tables Vol C Tables 4.2.6.8 and 6.1.1.4'

loop_
_geom_angle_atom_site_label_1
_geom_angle_atom_site_label_2
_geom_angle_atom_site_label_3
_geom_angle
O1 N3 O2 125.16(14)
O1 N3 C4 117.10(13)
O2 N3 C4 117.74(13)
N5 C4 N19 117.68(13)
N5 C4 N3 120.54(13)
N19 C4 N3 121.78(12)
C4 N5 N6 101.29(11)
C18 N6 N5 109.38(12)
C18 N6 C7 130.60(13)
N5 N6 C7 120.02(11)
N6 C7 C8 112.55(13)
N6 C7 H7A 109.1
C8 C7 H7A 109.1
N6 C7 H7B 109.1
C8 C7 H7B 109.1
H7A C7 H7B 107.8
C9 C8 C7 115.38(16)
C9 C8 H8A 108.4
C7 C8 H8A 108.4
C9 C8 H8B 108.4
C7 C8 H8B 108.4
H8A C8 H8B 107.5
N10 C9 C8 113.24(13)
N10 C9 H9A 108.9
C8 C9 H9A 108.9
N10 C9 H9B 108.9
C8 C9 H9B 108.9
H9A C9 H9B 107.7
C17 N10 N11 109.49(11)
C17 N10 C9 131.69(12)
N11 N10 C9 118.82(12)
C12 N11 N10 100.97(12)
N11 C12 N16 118.10(12)
N11 C12 N13 120.49(13)
N16 C12 N13 121.40(13)
O15 N13 O14 125.45(14)
O15 N13 C12 117.53(14)
O14 N13 C12 117.01(14)
C12 N16 C17 101.00(12)
N16 C17 N10 110.43(12)
N16 C17 C18 121.30(13)
N10 C17 C18 128.12(12)
N19 C18 N6 110.64(12)
N19 C18 C17 122.20(12)
N6 C18 C17 127.04(13)
C18 N19 C4 101.01(11)

loop_
_geom_bond_atom_site_label_1
_geom_bond_atom_site_label_2
_geom_bond_distance
O1 N3 1.2175(17)
O2 N3 1.2207(17)
N3 C4 1.4533(19)
C4 N5 1.3132(18)
C4 N19 1.3338(17)
N5 N6 1.3498(18)
N6 C18 1.3485(17)
N6 C7 1.4738(19)
C7 C8 1.504(3)
C7 H7A 0.9700
C7 H7B 0.9700
C8 C9 1.494(2)
C8 H8A 0.9700
C8 H8B 0.9700
C9 N10 1.4720(19)
C9 H9A 0.9700
C9 H9B 0.9700
N10 C17 1.3497(18)
N10 N11 1.3514(17)
N11 C12 1.3143(19)
C12 N16 1.3275(18)
C12 N13 1.4534(18)
N13 O15 1.2137(19)
N13 O14 1.2193(18)
N16 C17 1.3318(17)
C17 C18 1.4536(19)
C18 N19 1.3287(18)

loop_
_geom_hbond_atom_site_label_D
_geom_hbond_atom_site_label_H
_geom_hbond_atom_site_label_A
_geom_hbond_distance_DH
_geom_hbond_distance_HA
_geom_hbond_distance_DA
_geom_hbond_angle_DHA
_geom_hbond_site_symmetry_A
C9 H9A N16 0.97 2.50 3.300(2) 139.6 4_565
C7 H7A N5 0.97 2.49 3.455(2) 172.4 3_665

loop_
_geom_torsion_atom_site_label_1
_geom_torsion_atom_site_label_2
_geom_torsion_atom_site_label_3
_geom_torsion_atom_site_label_4
_geom_torsion
O1 N3 C4 N5 177.11(14)
O2 N3 C4 N5 -2.0(2)
O1 N3 C4 N19 -2.6(2)
O2 N3 C4 N19 178.25(13)
N19 C4 N5 N6 -0.43(17)
N3 C4 N5 N6 179.85(12)
C4 N5 N6 C18 0.39(16)
C4 N5 N6 C7 -179.37(14)
C18 N6 C7 C8 -31.6(2)
N5 N6 C7 C8 148.09(15)
N6 C7 C8 C9 76.48(19)
C7 C8 C9 N10 -71.00(19)
C8 C9 N10 C17 23.2(3)
C8 C9 N10 N11 -156.02(15)
C17 N10 N11 C12 -0.34(15)
C9 N10 N11 C12 179.01(14)
N10 N11 C12 N16 0.00(17)
N10 N11 C12 N13 -179.85(13)
N11 C12 N13 O15 175.11(15)
N16 C12 N13 O15 -4.7(2)
N11 C12 N13 O14 -3.8(2)
N16 C12 N13 O14 176.39(14)
N11 C12 N16 C17 0.33(17)
N13 C12 N16 C17 -179.82(13)
C12 N16 C17 N10 -0.52(15)
C12 N16 C17 C18 175.35(13)
N11 N10 C17 N16 0.58(17)
C9 N10 C17 N16 -178.66(15)
N11 N10 C17 C18 -174.94(13)
C9 N10 C17 C18 5.8(3)
N5 N6 C18 N19 -0.26(17)
C7 N6 C18 N19 179.47(16)
N5 N6 C18 C17 175.90(13)
C7 N6 C18 C17 -4.4(3)
N16 C17 C18 N19 3.2(2)
N10 C17 C18 N19 178.30(14)
N16 C17 C18 N6 -172.54(14)
N10 C17 C18 N6 2.5(2)
N6 C18 N19 C4 0.00(15)
C17 C18 N19 C4 -176.38(13)
N5 C4 N19 C18 0.28(17)
N3 C4 N19 C18 180.00(13)
